data_7720250
loop_
_publ_author_name
'Petrasheuskaya, Tatsiana V.'
'Kiss, M&#xe1;rton A'
'Rapta, Peter'
'Fonay, Csenge'
'May, N&#xf3;ra V'
'Spengler, Gabriella'
'Frank, &#xc9;va'
'Enyedy, &#xc9;va A'

_publ_section_title
;
 Comparative solution study of imidazole-derived thiosemicarbazone
 complexes: effects of methylation and aromatic conjugation on the redox
 properties, anticancer, and antibacterial activity.
;
_journal_issue 10
_journal_name_full 'Dalton transactions (Cambridge, England : 2003)'
_journal_page_first 4269
_journal_page_last 4287
_journal_paper_doi 10.1039/d5dt02939b
_journal_volume 55
_journal_year 2026
_chemical_formula_moiety 'C7 H11 N5 S'
_chemical_formula_sum 'C7 H11 N5 S'
_chemical_formula_weight 197.265
_space_group_crystal_system monoclinic
_space_group_IT_number 14
_space_group_name_Hall '-P 2ybc'
_space_group_name_H-M_alt 'P 1 21/c 1'
_symmetry_Int_Tables_number 14
_audit_creation_date 2025-12-01
_audit_creation_method
;
Olex2 1.5
(compiled 2025.07.13 svn.rb7424aed for OlexSys, GUI svn.r7314)
;
_audit_update_record
;
2025-12-01 deposited with the CCDC.	2026-02-18 downloaded from the CCDC.
;
_cell_angle_alpha 90
_cell_angle_beta 108.425(8)
_cell_angle_gamma 90
_cell_formula_units_Z 4
_cell_length_a 9.4428(8)
_cell_length_b 14.1585(11)
_cell_length_c 7.3587(7)
_cell_measurement_reflns_used 16533
_cell_measurement_temperature 103(2)
_cell_measurement_theta_max 27.465
_cell_measurement_theta_min 3.080
_cell_volume 933.40(15)
_computing_cell_refinement 'RAPID-AUTO (Rigaku Corp., Tokyo, Japan, 2015)'
_computing_data_collection 'RAPID-AUTO (Rigaku Corp., Tokyo, Japan, 2015)'
_computing_data_reduction 'RAPID-AUTO (Rigaku Corp., Tokyo, Japan, 2015)'
_computing_molecular_graphics 'Olex2 1.5 (Dolomanov et al., 2009)'
_computing_publication_material 'Olex2 1.5 (Dolomanov et al., 2009)'
_computing_structure_refinement 'olex2.refine 1.5 (Bourhis et al., 2015)'
_computing_structure_solution 'Sir2014 (Burla, 2015)'
_diffrn_ambient_temperature 103(2)
_diffrn_detector 'Image Plate'
_diffrn_detector_area_resol_mean 10.0000
_diffrn_detector_type 'Rigaku IP'
_diffrn_measured_fraction_theta_full 0.9982
_diffrn_measured_fraction_theta_max 0.9972
_diffrn_measurement_device 'four-circle diffractometer'
_diffrn_measurement_device_type RAXIS-RAPID
_diffrn_measurement_method '\w scans'
_diffrn_radiation_monochromator graphite
_diffrn_radiation_probe x-ray
_diffrn_radiation_type 'Mo K\a'
_diffrn_radiation_wavelength 0.71073
_diffrn_reflns_av_R_equivalents 0.0657
_diffrn_reflns_av_unetI/netI 0.0517
_diffrn_reflns_Laue_measured_fraction_full 0.9982
_diffrn_reflns_Laue_measured_fraction_max 0.9972
_diffrn_reflns_limit_h_max 12
_diffrn_reflns_limit_h_min -12
_diffrn_reflns_limit_k_max 18
_diffrn_reflns_limit_k_min -18
_diffrn_reflns_limit_l_max 9
_diffrn_reflns_limit_l_min -9
_diffrn_reflns_number 20832
_diffrn_reflns_point_group_measured_fraction_full 0.9982
_diffrn_reflns_point_group_measured_fraction_max 0.9972
_diffrn_reflns_theta_full 25.2417
_diffrn_reflns_theta_max 27.46
_diffrn_reflns_theta_min 3.25
_diffrn_source 'sealed X-ray tube'
_diffrn_source_target Mo
_exptl_absorpt_coefficient_mu 0.307
_exptl_absorpt_correction_T_max 0.989
_exptl_absorpt_correction_T_min 0.978
_exptl_absorpt_correction_type numerical
_exptl_absorpt_process_details
;
  NUMABS, Numerical Absorption correction Program (T.Higashi, 2011)
;
_exptl_crystal_colour colourless
_exptl_crystal_colour_primary colourless
_exptl_crystal_density_diffrn 1.404
_exptl_crystal_description chunk
_exptl_crystal_F_000 416.725
_exptl_crystal_size_max 0.5
_exptl_crystal_size_mid 0.4
_exptl_crystal_size_min 0.3
_refine_diff_density_max 0.5203
_refine_diff_density_min -0.3827
_refine_diff_density_rms 0.1188
_refine_ls_d_res_high 0.7706
_refine_ls_d_res_low 6.2616
_refine_ls_goodness_of_fit_ref 1.0834
_refine_ls_hydrogen_treatment constr
_refine_ls_matrix_type full
_refine_ls_number_constraints 18
_refine_ls_number_parameters 120
_refine_ls_number_reflns 2135
_refine_ls_number_restraints 0
_refine_ls_restrained_S_all 1.0834
_refine_ls_R_factor_all 0.0558
_refine_ls_R_factor_gt 0.0444
_refine_ls_shift/su_max -0.0006
_refine_ls_shift/su_mean 0.0000
_refine_ls_structure_factor_coef Fsqd
_refine_ls_weighting_details 'w=1/[\s^2^(Fo^2^)+(0.0412P)^2^+0.6426P] where P=(Fo^2^+2Fc^2^)/3'
_refine_ls_weighting_scheme calc
_refine_ls_wR_factor_gt 0.0942
_refine_ls_wR_factor_ref 0.0993
_reflns_Friedel_coverage 0.0
_reflns_limit_h_max 11
_reflns_limit_h_min -12
_reflns_limit_k_max 18
_reflns_limit_k_min 0
_reflns_limit_l_max 9
_reflns_limit_l_min 0
_reflns_number_gt 1877
_reflns_number_total 2135
_reflns_threshold_expression I>=2u(I)
_cod_data_source_file d5dt02939b2.cif
_cod_data_source_block Me2ImTSC
_cod_depositor_comments 'Adding full bibliography for 7720249--7720256.cif.'
_cod_database_code 7720250
_olex2_refinement_description
;
1. Fixed Uiso
 At 1.2 times of:
  All C(H) groups, All N(H) groups
 At 1.5 times of:
  All C(H,H,H) groups
2.a Aromatic/amide H refined with riding coordinates:
 N5(H5), N2(H2), C4(H4), C2(H2a), C5(H5a)
2.b Idealised Me refined as rotating group:
 C7(H7a,H7b,H7c), C6(H6a,H6b,H6c)
;
_olex2_submission_special_instructions 'No special instructions were received'

loop_
_space_group_symop_id
_space_group_symop_operation_xyz
1 x,y,z
2 -x,y+1/2,-z+1/2
3 -x,-y,-z
4 x,-y-1/2,z-1/2

loop_
_atom_site_label
_atom_site_type_symbol
_atom_site_fract_x
_atom_site_fract_y
_atom_site_fract_z
_atom_site_U_iso_or_equiv
_atom_site_adp_type
_atom_site_occupancy
_atom_site_refinement_flags_posn
S1 S 0.85225(5) -0.09552(3) 0.62959(7) 0.02017(14) Uani 1.000000 .
N3 N 0.62868(16) 0.03820(10) 0.3911(2) 0.0187(3) Uani 1.000000 .
N5 N 0.46786(17) 0.34454(11) 0.2098(2) 0.0212(3) Uani 1.000000 .
H5 H 0.41857(17) 0.39619(11) 0.1611(2) 0.0255(4) Uiso 1.000000 R
N4 N 0.65218(17) 0.25281(11) 0.3815(2) 0.0208(3) Uani 1.000000 .
N1 N 0.98217(16) 0.07173(11) 0.7437(2) 0.0187(3) Uani 1.000000 .
N2 N 0.75842(16) 0.07843(10) 0.5081(2) 0.0178(3) Uani 1.000000 .
H2 H 0.77120(16) 0.13994(10) 0.5061(2) 0.0213(4) Uiso 1.000000 R
C7 C 1.1197(2) 0.02532(14) 0.8579(3) 0.0236(4) Uani 1.000000 .
H7a H 1.1076(6) -0.04332(14) 0.8441(16) 0.0355(6) Uiso 1.000000 GR
H7b H 1.2023(4) 0.0455(8) 0.8133(13) 0.0355(6) Uiso 1.000000 GR
H7c H 1.1414(9) 0.0426(8) 0.9929(4) 0.0355(6) Uiso 1.000000 GR
C4 C 0.4171(2) 0.25458(13) 0.1751(3) 0.0216(4) Uani 1.000000 .
H4 H 0.3219(2) 0.23502(13) 0.0937(3) 0.0259(5) Uiso 1.000000 R
C1 C 0.86672(19) 0.02345(12) 0.6265(2) 0.0165(4) Uani 1.000000 .
C3 C 0.5308(2) 0.19742(13) 0.2811(3) 0.0186(4) Uani 1.000000 .
C2 C 0.5285(2) 0.09582(13) 0.2906(3) 0.0197(4) Uani 1.000000 .
H2a H 0.4399(2) 0.06687(13) 0.2108(3) 0.0237(4) Uiso 1.000000 R
C5 C 0.6079(2) 0.34003(13) 0.3329(3) 0.0220(4) Uani 1.000000 .
H5a H 0.6682(2) 0.39400(13) 0.3796(3) 0.0265(5) Uiso 1.000000 R
C6 C 0.9883(2) 0.17533(13) 0.7435(3) 0.0258(4) Uani 1.000000 .
H6a H 1.0702(10) 0.19702(14) 0.8545(11) 0.0387(7) Uiso 1.000000 GR
H6b H 1.0051(16) 0.19715(14) 0.6256(10) 0.0387(7) Uiso 1.000000 GR
H6c H 0.8937(6) 0.20099(13) 0.750(2) 0.0387(7) Uiso 1.000000 GR

loop_
_atom_site_aniso_label
_atom_site_aniso_U_11
_atom_site_aniso_U_22
_atom_site_aniso_U_33
_atom_site_aniso_U_12
_atom_site_aniso_U_13
_atom_site_aniso_U_23
S1 0.0234(2) 0.0133(2) 0.0215(2) 0.00077(17) 0.00384(18) 0.00059(17)
N3 0.0173(8) 0.0157(7) 0.0222(8) -0.0014(6) 0.0048(6) -0.0013(6)
N5 0.0223(8) 0.0153(7) 0.0245(8) 0.0034(6) 0.0052(6) 0.0034(6)
N4 0.0210(8) 0.0168(7) 0.0231(8) 0.0003(6) 0.0050(6) 0.0006(6)
N1 0.0170(8) 0.0163(8) 0.0208(8) 0.0005(6) 0.0033(6) -0.0013(6)
N2 0.0187(7) 0.0109(7) 0.0217(8) -0.0011(5) 0.0034(6) -0.0004(6)
C7 0.0210(10) 0.0257(10) 0.0212(9) 0.0029(7) 0.0023(8) -0.0003(8)
C4 0.0205(9) 0.0180(9) 0.0244(10) 0.0007(7) 0.0047(7) 0.0020(7)
C1 0.0174(8) 0.0170(8) 0.0163(8) 0.0017(7) 0.0068(7) 0.0000(7)
C3 0.0177(9) 0.0185(9) 0.0195(9) 0.0005(7) 0.0057(7) 0.0013(7)
C2 0.0171(9) 0.0178(9) 0.0223(9) -0.0022(7) 0.0032(7) -0.0020(7)
C5 0.0251(10) 0.0167(9) 0.0237(10) -0.0003(7) 0.0068(8) -0.0001(7)
C6 0.0244(10) 0.0174(10) 0.0320(11) -0.0037(7) 0.0037(8) -0.0058(8)

loop_
_atom_type_symbol
_atom_type_scat_dispersion_real
_atom_type_scat_dispersion_imag
_atom_type_scat_Cromer_Mann_a1
_atom_type_scat_Cromer_Mann_a2
_atom_type_scat_Cromer_Mann_a3
_atom_type_scat_Cromer_Mann_a4
_atom_type_scat_Cromer_Mann_b1
_atom_type_scat_Cromer_Mann_b2
_atom_type_scat_Cromer_Mann_b3
_atom_type_scat_Cromer_Mann_b4
_atom_type_scat_Cromer_Mann_c
_atom_type_scat_source
_atom_type_scat_dispersion_source
C 0.00313 0.00162 2.31000 1.02000 1.58860 0.86500 20.84390 10.20750 0.56870 51.65120 0.21560 'International Tables Volume C Table 6.1.1.4 (pp. 500-502)' 'Brennan, Cowan, Rev. Sci. Instrum., 1992, 63, 850'
H 0.00000 0.00000 0.49300 0.32291 0.14019 0.04081 10.51090 26.12570 3.14236 57.79970 0.00304 'International Tables Volume C Table 6.1.1.4 (pp. 500-502)' 'Brennan, Cowan, Rev. Sci. Instrum., 1992, 63, 850'
N 0.00612 0.00332 12.21260 3.13220 2.01250 1.16630 0.00570 9.89330 28.99750 0.58260 -11.52900 'International Tables Volume C Table 6.1.1.4 (pp. 500-502)' 'Brennan, Cowan, Rev. Sci. Instrum., 1992, 63, 850'
S 0.12485 0.12449 6.90530 5.20340 1.43790 1.58630 1.46790 22.21510 0.25360 56.17200 0.86690 'International Tables Volume C Table 6.1.1.4 (pp. 500-502)' 'Brennan, Cowan, Rev. Sci. Instrum., 1992, 63, 850'

loop_
_geom_angle_atom_site_label_1
_geom_angle_atom_site_label_2
_geom_angle_atom_site_label_3
_geom_angle
_geom_angle_site_symmetry_1
_geom_angle_site_symmetry_3
_geom_angle_publ_flag
C2 N3 N2 116.27(14) . . ?
C4 N5 H5 126.41(10) . . ?
C5 N5 H5 126.41(10) . . ?
C5 N5 C4 107.19(15) . . ?
C5 N4 C3 104.27(15) . . ?
C1 N1 C7 122.26(15) . . ?
C6 N1 C7 114.95(15) . . ?
C6 N1 C1 122.14(15) . . ?
H2 N2 N3 119.87(9) . . ?
C1 N2 N3 120.25(14) . . ?
C1 N2 H2 119.87(10) . . ?
H7a C7 N1 109.5 . . ?
H7b C7 N1 109.5 . . ?
H7b C7 H7a 109.5 . . ?
H7c C7 N1 109.5 . . ?
H7c C7 H7a 109.5 . . ?
H7c C7 H7b 109.5 . . ?
H4 C4 N5 126.87(10) . . ?
C3 C4 N5 106.25(16) . . ?
C3 C4 H4 126.87(11) . . ?
N1 C1 S1 123.42(13) . . ?
N2 C1 S1 122.12(13) . . ?
N2 C1 N1 114.43(15) . . ?
C4 C3 N4 109.52(16) . . ?
C2 C3 N4 123.98(16) . . ?
C2 C3 C4 126.50(17) . . ?
C3 C2 N3 129.76(17) . . ?
H2a C2 N3 115.12(10) . . ?
H2a C2 C3 115.12(10) . . ?
N4 C5 N5 112.77(17) . . ?
H5a C5 N5 123.62(10) . . ?
H5a C5 N4 123.62(11) . . ?
H6a C6 N1 109.5 . . ?
H6b C6 N1 109.5 . . ?
H6b C6 H6a 109.5 . . ?
H6c C6 N1 109.5 . . ?
H6c C6 H6a 109.5 . . ?
H6c C6 H6b 109.5 . . ?

loop_
_geom_bond_atom_site_label_1
_geom_bond_atom_site_label_2
_geom_bond_distance
_geom_bond_site_symmetry_2
_geom_bond_publ_flag
S1 C1 1.6908(18) . ?
N3 N2 1.378(2) . ?
N3 C2 1.290(2) . ?
N5 H5 0.8800 . ?
N5 C4 1.357(2) . ?
N5 C5 1.348(3) . ?
N4 C3 1.393(2) . ?
N4 C5 1.317(2) . ?
N1 C7 1.461(2) . ?
N1 C1 1.344(2) . ?
N1 C6 1.468(2) . ?
N2 H2 0.8800 . ?
N2 C1 1.359(2) . ?
C7 H7a 0.9800 . ?
C7 H7b 0.9800 . ?
C7 H7c 0.9800 . ?
C4 H4 0.9500 . ?
C4 C3 1.374(3) . ?
C3 C2 1.441(3) . ?
C2 H2a 0.9500 . ?
C5 H5a 0.9500 . ?
C6 H6a 0.9800 . ?
C6 H6b 0.9800 . ?
C6 H6c 0.9800 . ?

loop_
_geom_torsion_atom_site_label_1
_geom_torsion_atom_site_label_2
_geom_torsion_atom_site_label_3
_geom_torsion_atom_site_label_4
_geom_torsion
_geom_torsion_site_symmetry_1
_geom_torsion_site_symmetry_2
_geom_torsion_site_symmetry_3
_geom_torsion_site_symmetry_4
_geom_torsion_publ_flag
S1 C1 N1 C7 12.56(19) . . . . ?
S1 C1 N1 C6 -177.18(14) . . . . ?
S1 C1 N2 N3 2.83(17) . . . . ?
N3 N2 C1 N1 -174.99(16) . . . . ?
N3 C2 C3 N4 2.3(2) . . . . ?
N3 C2 C3 C4 -177.5(2) . . . . ?
N5 C4 C3 N4 0.00(17) . . . . ?
N5 C4 C3 C2 179.83(14) . . . . ?
N5 C5 N4 C3 0.14(18) . . . . ?
N4 C5 N5 C4 -0.15(18) . . . . ?
N2 N3 C2 C3 -0.03(19) . . . . ?
N2 C1 N1 C7 -169.65(15) . . . . ?
N2 C1 N1 C6 0.6(2) . . . . ?
C4 C3 N4 C5 -0.09(18) . . . . ?
C1 N2 N3 C2 176.55(16) . . . . ?
C3 C4 N5 C5 0.08(17) . . . . ?
C2 C3 N4 C5 -179.9(2) . . . . ?
